data_1543099
loop_
_publ_author_name
'Gollapelli, Krishna Kumar'
'Kallepu, Shivakrishna'
'Govindappa, Nagendra'
'Nanubolu, Jagadeesh babu'
'Chegondi, Rambabu'

_publ_section_title
;
 Carbonyl-Assisted Reverse Regioselective Cascade Annulation of
 2-Acetylenic Ketones Triggered by Ru-Catalyzed C--H Activation
;
_journal_name_full 'Chem. Sci.'
_journal_paper_doi 10.1039/C6SC01456A
_journal_year 2016
_chemical_formula_moiety 'C22 H19 N O3'
_chemical_formula_sum 'C22 H19 N O3'
_chemical_formula_weight 345.38
_chemical_name_systematic
3a-hydroxy-11a-methyl-10-phenyl-3,3a,11,11a-tetrahydro-1H-cyclopenta[4,5]pyrrolo[1,2-b]isoquinoline-1,5(2H)-dione
_space_group_crystal_system orthorhombic
_space_group_IT_number 61
_space_group_name_Hall '-P 2ac 2ab'
_space_group_name_H-M_alt 'P b c a'
_symmetry_space_group_name_Hall '-P 2ac 2ab'
_symmetry_space_group_name_H-M 'P b c a'
_atom_sites_solution_hydrogens mixed
_audit_creation_method SHELXL-2014/7
_audit_update_record
;
2016-01-22 deposited with the CCDC.
2016-04-12 downloaded from the CCDC.
;
_cell_angle_alpha 90
_cell_angle_beta 90
_cell_angle_gamma 90
_cell_formula_units_Z 8
_cell_length_a 18.7479(11)
_cell_length_b 9.6392(6)
_cell_length_c 19.3565(11)
_cell_measurement_reflns_used 6727
_cell_measurement_temperature 293(2)
_cell_measurement_theta_max 28.24
_cell_measurement_theta_min 2.17
_cell_volume 3498.0(4)
_computing_cell_refinement 'Bruker SMART'
_computing_data_collection 'Bruker SMART'
_computing_data_reduction 'Bruker SAINT'
_computing_molecular_graphics 'Bruker SHELXTL'
_computing_publication_material 'Bruker SHELXTL'
_computing_structure_refinement 'SHELXL-2014/7 (Sheldrick, 2014)'
_computing_structure_solution 'SHELXS-97 (Sheldrick, 1990)'
_diffrn_ambient_temperature 293(2)
_diffrn_measured_fraction_theta_full 1.000
_diffrn_measured_fraction_theta_max 0.991
_diffrn_measurement_device_type 'CCD area detector'
_diffrn_measurement_method 'phi and omega scans'
_diffrn_radiation_type MoK\a
_diffrn_radiation_wavelength 0.71073
_diffrn_reflns_av_R_equivalents 0.0240
_diffrn_reflns_av_unetI/netI 0.0131
_diffrn_reflns_Laue_measured_fraction_full 1.000
_diffrn_reflns_Laue_measured_fraction_max 0.991
_diffrn_reflns_limit_h_max 24
_diffrn_reflns_limit_h_min -24
_diffrn_reflns_limit_k_max 12
_diffrn_reflns_limit_k_min -12
_diffrn_reflns_limit_l_max 25
_diffrn_reflns_limit_l_min -24
_diffrn_reflns_number 38604
_diffrn_reflns_point_group_measured_fraction_full 1.000
_diffrn_reflns_point_group_measured_fraction_max 0.991
_diffrn_reflns_theta_full 25.242
_diffrn_reflns_theta_max 28.284
_diffrn_reflns_theta_min 2.104
_diffrn_source 'sealed tube'
_exptl_absorpt_coefficient_mu 0.087
_exptl_absorpt_correction_T_max 0.978
_exptl_absorpt_correction_T_min 0.967
_exptl_absorpt_correction_type multi-scan
_exptl_absorpt_process_details 'Bruker AXS SADABS program'
_exptl_crystal_colour colourless
_exptl_crystal_density_diffrn 1.312
_exptl_crystal_description block
_exptl_crystal_F_000 1456
_exptl_crystal_recrystallization_method 'Re-crystallisation from solvent: Dichloromethane and Hexane (1:4)'
_exptl_crystal_size_max 0.420
_exptl_crystal_size_mid 0.320
_exptl_crystal_size_min 0.250
_refine_diff_density_max 0.262
_refine_diff_density_min -0.210
_refine_diff_density_rms 0.038
_refine_ls_extinction_method none
_refine_ls_goodness_of_fit_ref 1.040
_refine_ls_hydrogen_treatment mixed
_refine_ls_matrix_type full
_refine_ls_number_parameters 240
_refine_ls_number_reflns 4295
_refine_ls_number_restraints 0
_refine_ls_restrained_S_all 1.040
_refine_ls_R_factor_all 0.0543
_refine_ls_R_factor_gt 0.0440
_refine_ls_shift/su_max 0.000
_refine_ls_shift/su_mean 0.000
_refine_ls_structure_factor_coef Fsqd
_refine_ls_weighting_details 'w=1/[\s^2^(Fo^2^)+(0.0699P)^2^+0.6748P] where P=(Fo^2^+2Fc^2^)/3'
_refine_ls_weighting_scheme calc
_refine_ls_wR_factor_gt 0.1205
_refine_ls_wR_factor_ref 0.1297
_reflns_Friedel_coverage 0.000
_reflns_number_gt 3486
_reflns_number_total 4295
_reflns_threshold_expression 'I > 2\s(I)'
_cod_data_source_file c6sc01456a2.cif
_cod_data_source_block AZ69
_cod_database_code 1543099
_shelx_shelxl_version_number 2014/7
_shelx_space_group_comment
;
The symmetry employed for this shelxl refinement is uniquely defined
by the following loop, which should always be used as a source of
symmetry information in preference to the above space-group names.
They are only intended as comments.
;
_shelx_estimated_absorpt_t_min 0.964
_shelx_estimated_absorpt_t_max 0.978
_exptl_absorpt_special_details 'Sheldrick,G.M.,(2003),University of gottingen,Germany'

loop_
_space_group_symop_operation_xyz
'x, y, z'
'-x+1/2, -y, z+1/2'
'-x, y+1/2, -z+1/2'
'x+1/2, -y+1/2, -z'
'-x, -y, -z'
'x-1/2, y, -z-1/2'
'x, -y-1/2, z-1/2'
'-x-1/2, y-1/2, z'

loop_
_atom_site_label
_atom_site_type_symbol
_atom_site_fract_x
_atom_site_fract_y
_atom_site_fract_z
_atom_site_U_iso_or_equiv
_atom_site_adp_type
_atom_site_occupancy
_atom_site_site_symmetry_order
_atom_site_calc_flag
_atom_site_refinement_flags_posn
_atom_site_refinement_flags_adp
C1 C 0.13045(9) 0.27071(16) 0.25404(8) 0.0557(4) Uani 1 1 d . .
H1A H 0.1720 0.3236 0.2419 0.084 Uiso 1 1 calc R U
H1B H 0.1386 0.2236 0.2970 0.084 Uiso 1 1 calc R U
H1C H 0.0903 0.3318 0.2587 0.084 Uiso 1 1 calc R U
C2 C 0.11518(7) 0.16412(13) 0.19742(6) 0.0390(3) Uani 1 1 d . .
C3 C 0.05195(7) 0.07356(15) 0.21993(7) 0.0474(3) Uani 1 1 d . .
C4 C 0.07789(9) -0.06767(15) 0.24112(8) 0.0574(4) Uani 1 1 d . .
H4A H 0.0601 -0.1381 0.2097 0.069 Uiso 1 1 calc R U
H4B H 0.0620 -0.0897 0.2875 0.069 Uiso 1 1 calc R U
C5 C 0.15860(8) -0.06019(14) 0.23817(7) 0.0493(3) Uani 1 1 d . .
H5A H 0.1784 -0.1475 0.2222 0.059 Uiso 1 1 calc R U
H5B H 0.1781 -0.0394 0.2834 0.059 Uiso 1 1 calc R U
C6 C 0.17553(6) 0.05648(12) 0.18716(6) 0.0371(3) Uani 1 1 d . .
C7 C 0.12564(6) 0.11865(11) 0.07683(6) 0.0346(2) Uani 1 1 d . .
C8 C 0.10165(7) 0.22831(13) 0.12652(6) 0.0415(3) Uani 1 1 d . .
H8A H 0.0515 0.2492 0.1203 0.050 Uiso 1 1 calc R U
H8B H 0.1291 0.3128 0.1206 0.050 Uiso 1 1 calc R U
C9 C 0.11434(6) 0.11125(12) 0.00804(6) 0.0361(2) Uani 1 1 d . .
C10 C 0.14385(6) -0.00558(12) -0.02917(6) 0.0385(3) Uani 1 1 d . .
C11 C 0.18284(6) -0.10692(12) 0.00717(7) 0.0396(3) Uani 1 1 d . .
C12 C 0.19592(7) -0.09374(12) 0.08125(6) 0.0398(3) Uani 1 1 d . .
C13 C 0.21106(7) -0.22197(15) -0.02781(8) 0.0515(3) Uani 1 1 d . .
H13 H 0.2355 -0.2900 -0.0034 0.062 Uiso 1 1 calc R U
C14 C 0.20267(9) -0.23443(18) -0.09780(9) 0.0638(4) Uani 1 1 d . .
H14 H 0.2222 -0.3100 -0.1209 0.077 Uiso 1 1 calc R U
C15 C 0.16510(10) -0.13463(18) -0.13434(8) 0.0648(4) Uani 1 1 d . .
H15 H 0.1598 -0.1437 -0.1819 0.078 Uiso 1 1 calc R U
C16 C 0.13560(8) -0.02261(16) -0.10113(7) 0.0518(3) Uani 1 1 d . .
H16 H 0.1099 0.0427 -0.1263 0.062 Uiso 1 1 calc R U
C17 C 0.07304(7) 0.22230(12) -0.02791(6) 0.0383(3) Uani 1 1 d . .
C18 C 0.10106(8) 0.35387(14) -0.03603(7) 0.0490(3) Uani 1 1 d . .
H18 H 0.1461 0.3739 -0.0186 0.059 Uiso 1 1 calc R U
C19 C 0.06267(9) 0.45638(15) -0.06998(8) 0.0586(4) Uani 1 1 d . .
H19 H 0.0821 0.5445 -0.0752 0.070 Uiso 1 1 calc R U
C20 C -0.00386(9) 0.42819(15) -0.09577(8) 0.0551(4) Uani 1 1 d . .
H20 H -0.0294 0.4967 -0.1189 0.066 Uiso 1 1 calc R U
C21 C -0.03247(8) 0.29901(17) -0.08732(9) 0.0605(4) Uani 1 1 d . .
H21 H -0.0779 0.2803 -0.1041 0.073 Uiso 1 1 calc R U
C22 C 0.00543(8) 0.19586(16) -0.05403(8) 0.0544(4) Uani 1 1 d . .
H22 H -0.0145 0.1081 -0.0491 0.065 Uiso 1 1 calc R U
H2O H 0.2526(9) 0.1695(19) 0.1698(9) 0.065(5) Uiso 1 1 d . .
N1 N 0.16430(5) 0.01811(10) 0.11279(5) 0.0354(2) Uani 1 1 d . .
O1 O -0.00892(6) 0.11132(14) 0.21981(7) 0.0739(4) Uani 1 1 d . .
O2 O 0.24497(5) 0.10112(11) 0.19751(5) 0.0493(2) Uani 1 1 d . .
O3 O 0.23301(6) -0.17674(10) 0.11402(5) 0.0581(3) Uani 1 1 d . .

loop_
_atom_site_aniso_label
_atom_site_aniso_U_11
_atom_site_aniso_U_22
_atom_site_aniso_U_33
_atom_site_aniso_U_23
_atom_site_aniso_U_13
_atom_site_aniso_U_12
C1 0.0695(9) 0.0505(8) 0.0470(7) -0.0125(6) -0.0082(7) 0.0005(7)
C2 0.0459(6) 0.0367(6) 0.0345(6) -0.0011(4) -0.0019(5) 0.0012(5)
C3 0.0489(7) 0.0552(8) 0.0381(6) -0.0064(6) 0.0032(5) -0.0029(6)
C4 0.0667(9) 0.0485(8) 0.0571(8) 0.0038(6) 0.0176(7) -0.0102(7)
C5 0.0637(8) 0.0446(7) 0.0394(6) 0.0133(5) 0.0055(6) 0.0039(6)
C6 0.0416(6) 0.0377(6) 0.0322(5) 0.0056(4) -0.0020(4) 0.0003(5)
C7 0.0381(6) 0.0296(5) 0.0362(6) 0.0044(4) -0.0009(4) 0.0018(4)
C8 0.0509(7) 0.0349(6) 0.0386(6) 0.0016(5) -0.0028(5) 0.0076(5)
C9 0.0403(6) 0.0324(5) 0.0356(6) 0.0051(4) -0.0017(4) 0.0005(4)
C10 0.0412(6) 0.0377(6) 0.0366(6) 0.0011(4) 0.0002(5) -0.0017(5)
C11 0.0388(6) 0.0371(6) 0.0429(6) -0.0014(5) 0.0016(5) 0.0017(5)
C12 0.0412(6) 0.0363(6) 0.0418(6) 0.0047(5) 0.0002(5) 0.0056(5)
C13 0.0491(7) 0.0457(7) 0.0597(8) -0.0103(6) -0.0033(6) 0.0093(6)
C14 0.0646(9) 0.0647(10) 0.0621(9) -0.0270(8) -0.0006(7) 0.0103(8)
C15 0.0755(10) 0.0748(10) 0.0442(8) -0.0177(7) -0.0023(7) 0.0061(8)
C16 0.0620(8) 0.0548(8) 0.0387(7) -0.0027(6) -0.0042(6) 0.0025(6)
C17 0.0450(6) 0.0372(6) 0.0327(5) 0.0056(4) -0.0015(5) 0.0034(5)
C18 0.0529(7) 0.0403(7) 0.0537(8) 0.0070(6) -0.0057(6) -0.0014(6)
C19 0.0757(10) 0.0369(7) 0.0631(9) 0.0126(6) -0.0004(7) 0.0024(7)
C20 0.0666(9) 0.0505(8) 0.0481(7) 0.0106(6) -0.0024(6) 0.0198(7)
C21 0.0520(8) 0.0639(9) 0.0657(9) 0.0128(7) -0.0162(7) 0.0060(7)
C22 0.0521(8) 0.0474(7) 0.0636(9) 0.0146(6) -0.0123(6) -0.0050(6)
N1 0.0405(5) 0.0333(5) 0.0325(5) 0.0048(4) -0.0017(4) 0.0040(4)
O1 0.0471(6) 0.0918(9) 0.0829(8) 0.0014(7) 0.0050(5) 0.0035(6)
O2 0.0438(5) 0.0566(6) 0.0473(5) 0.0107(4) -0.0090(4) -0.0054(4)
O3 0.0692(6) 0.0515(6) 0.0536(6) 0.0075(5) -0.0055(5) 0.0264(5)

loop_
_atom_type_symbol
_atom_type_description
_atom_type_scat_dispersion_real
_atom_type_scat_dispersion_imag
_atom_type_scat_source
C C 0.0033 0.0016 'International Tables Vol C Tables 4.2.6.8 and 6.1.1.4'
H H 0.0000 0.0000 'International Tables Vol C Tables 4.2.6.8 and 6.1.1.4'
N N 0.0061 0.0033 'International Tables Vol C Tables 4.2.6.8 and 6.1.1.4'
O O 0.0106 0.0060 'International Tables Vol C Tables 4.2.6.8 and 6.1.1.4'

loop_
_geom_angle_atom_site_label_1
_geom_angle_atom_site_label_2
_geom_angle_atom_site_label_3
_geom_angle
C2 C1 H1A 109.5
C2 C1 H1B 109.5
H1A C1 H1B 109.5
C2 C1 H1C 109.5
H1A C1 H1C 109.5
H1B C1 H1C 109.5
C8 C2 C1 113.77(11)
C8 C2 C3 110.94(10)
C1 C2 C3 108.85(11)
C8 C2 C6 106.12(9)
C1 C2 C6 113.92(10)
C3 C2 C6 102.68(10)
O1 C3 C4 125.74(14)
O1 C3 C2 124.21(14)
C4 C3 C2 110.04(11)
C3 C4 C5 105.64(11)
C3 C4 H4A 110.6
C5 C4 H4A 110.6
C3 C4 H4B 110.6
C5 C4 H4B 110.6
H4A C4 H4B 108.7
C4 C5 C6 105.45(11)
C4 C5 H5A 110.7
C6 C5 H5A 110.7
C4 C5 H5B 110.7
C6 C5 H5B 110.7
H5A C5 H5B 108.8
O2 C6 N1 110.30(9)
O2 C6 C5 109.26(10)
N1 C6 C5 114.13(10)
O2 C6 C2 117.39(10)
N1 C6 C2 100.71(8)
C5 C6 C2 104.97(10)
C9 C7 N1 122.45(10)
C9 C7 C8 128.55(10)
N1 C7 C8 109.00(10)
C7 C8 C2 103.96(9)
C7 C8 H8A 111.0
C2 C8 H8A 111.0
C7 C8 H8B 111.0
C2 C8 H8B 111.0
H8A C8 H8B 109.0
C7 C9 C10 118.16(10)
C7 C9 C17 120.21(10)
C10 C9 C17 121.63(10)
C11 C10 C16 117.98(11)
C11 C10 C9 119.33(11)
C16 C10 C9 122.68(11)
C13 C11 C10 120.21(12)
C13 C11 C12 118.64(12)
C10 C11 C12 121.15(11)
O3 C12 N1 121.54(11)
O3 C12 C11 122.85(11)
N1 C12 C11 115.61(10)
C14 C13 C11 120.23(14)
C14 C13 H13 119.9
C11 C13 H13 119.9
C13 C14 C15 120.15(14)
C13 C14 H14 119.9
C15 C14 H14 119.9
C16 C15 C14 120.76(14)
C16 C15 H15 119.6
C14 C15 H15 119.6
C15 C16 C10 120.63(13)
C15 C16 H16 119.7
C10 C16 H16 119.7
C18 C17 C22 118.31(12)
C18 C17 C9 120.93(11)
C22 C17 C9 120.76(11)
C17 C18 C19 120.68(13)
C17 C18 H18 119.7
C19 C18 H18 119.7
C20 C19 C18 120.22(14)
C20 C19 H19 119.9
C18 C19 H19 119.9
C21 C20 C19 119.63(13)
C21 C20 H20 120.2
C19 C20 H20 120.2
C20 C21 C22 120.68(14)
C20 C21 H21 119.7
C22 C21 H21 119.7
C21 C22 C17 120.48(13)
C21 C22 H22 119.8
C17 C22 H22 119.8
C12 N1 C7 123.19(10)
C12 N1 C6 124.00(9)
C7 N1 C6 112.32(9)
C6 O2 H2O 107.7(12)

loop_
_geom_bond_atom_site_label_1
_geom_bond_atom_site_label_2
_geom_bond_distance
C1 C2 1.5293(18)
C1 H1A 0.9600
C1 H1B 0.9600
C1 H1C 0.9600
C2 C8 1.5267(17)
C2 C3 1.5353(18)
C2 C6 1.5479(17)
C3 O1 1.1979(17)
C3 C4 1.503(2)
C4 C5 1.516(2)
C4 H4A 0.9700
C4 H4B 0.9700
C5 C6 1.5298(16)
C5 H5A 0.9700
C5 H5B 0.9700
C6 O2 1.3858(15)
C6 N1 1.5012(15)
C7 C9 1.3502(16)
C7 N1 1.3960(14)
C7 C8 1.4982(16)
C8 H8A 0.9700
C8 H8B 0.9700
C9 C10 1.4468(16)
C9 C17 1.4931(15)
C10 C11 1.4082(17)
C10 C16 1.4110(17)
C11 C13 1.4028(18)
C11 C12 1.4603(17)
C12 O3 1.2352(15)
C12 N1 1.3734(15)
C13 C14 1.369(2)
C13 H13 0.9300
C14 C15 1.386(2)
C14 H14 0.9300
C15 C16 1.373(2)
C15 H15 0.9300
C16 H16 0.9300
C17 C18 1.3817(18)
C17 C22 1.3884(18)
C18 C19 1.388(2)
C18 H18 0.9300
C19 C20 1.371(2)
C19 H19 0.9300
C20 C21 1.366(2)
C20 H20 0.9300
C21 C22 1.381(2)
C21 H21 0.9300
C22 H22 0.9300
O2 H2O 0.862(19)

loop_
_geom_torsion_atom_site_label_1
_geom_torsion_atom_site_label_2
_geom_torsion_atom_site_label_3
_geom_torsion_atom_site_label_4
_geom_torsion
C8 C2 C3 O1 -51.18(17)
C1 C2 C3 O1 74.74(17)
C6 C2 C3 O1 -164.20(13)
C8 C2 C3 C4 128.30(12)
C1 C2 C3 C4 -105.77(13)
C6 C2 C3 C4 15.29(13)
O1 C3 C4 C5 -175.27(14)
C2 C3 C4 C5 5.25(15)
C3 C4 C5 C6 -24.16(15)
C4 C5 C6 O2 160.78(11)
C4 C5 C6 N1 -75.23(13)
C4 C5 C6 C2 34.07(13)
C8 C2 C6 O2 92.19(12)
C1 C2 C6 O2 -33.78(15)
C3 C2 C6 O2 -151.31(10)
C8 C2 C6 N1 -27.52(11)
C1 C2 C6 N1 -153.48(11)
C3 C2 C6 N1 88.99(10)
C8 C2 C6 C5 -146.28(10)
C1 C2 C6 C5 87.76(13)
C3 C2 C6 C5 -29.77(12)
C9 C7 C8 C2 167.47(12)
N1 C7 C8 C2 -12.92(13)
C1 C2 C8 C7 151.51(11)
C3 C2 C8 C7 -85.36(12)
C6 C2 C8 C7 25.46(12)
N1 C7 C9 C10 -0.17(17)
C8 C7 C9 C10 179.40(11)
N1 C7 C9 C17 -179.54(10)
C8 C7 C9 C17 0.03(19)
C7 C9 C10 C11 0.16(17)
C17 C9 C10 C11 179.52(11)
C7 C9 C10 C16 -179.51(12)
C17 C9 C10 C16 -0.15(18)
C16 C10 C11 C13 -1.18(18)
C9 C10 C11 C13 179.13(11)
C16 C10 C11 C12 177.68(12)
C9 C10 C11 C12 -2.01(17)
C13 C11 C12 O3 2.79(19)
C10 C11 C12 O3 -176.09(12)
C13 C11 C12 N1 -177.38(11)
C10 C11 C12 N1 3.74(17)
C10 C11 C13 C14 1.9(2)
C12 C11 C13 C14 -176.98(14)
C11 C13 C14 C15 -1.2(2)
C13 C14 C15 C16 -0.3(3)
C14 C15 C16 C10 1.0(3)
C11 C10 C16 C15 -0.2(2)
C9 C10 C16 C15 179.43(14)
C7 C9 C17 C18 69.92(16)
C10 C9 C17 C18 -109.43(14)
C7 C9 C17 C22 -110.07(15)
C10 C9 C17 C22 70.59(16)
C22 C17 C18 C19 -0.5(2)
C9 C17 C18 C19 179.48(13)
C17 C18 C19 C20 0.2(2)
C18 C19 C20 C21 0.6(2)
C19 C20 C21 C22 -1.1(3)
C20 C21 C22 C17 0.7(3)
C18 C17 C22 C21 0.1(2)
C9 C17 C22 C21 -179.92(14)
O3 C12 N1 C7 176.00(11)
C11 C12 N1 C7 -3.83(17)
O3 C12 N1 C6 4.66(19)
C11 C12 N1 C6 -175.17(10)
C9 C7 N1 C12 2.19(17)
C8 C7 N1 C12 -177.45(11)
C9 C7 N1 C6 174.44(11)
C8 C7 N1 C6 -5.20(13)
O2 C6 N1 C12 67.99(14)
C5 C6 N1 C12 -55.44(15)
C2 C6 N1 C12 -167.33(11)
O2 C6 N1 C7 -104.18(11)
C5 C6 N1 C7 132.38(11)
C2 C6 N1 C7 20.50(12)
